data_2234609
loop_
_publ_author_name
'Liu, Ming-Liang'

_publ_section_title
;
 5-Nitro-2-trifluoromethyl-1<i>H</i>-benzimidazole monohydrate
;
_journal_coeditor_code GO2048
_journal_issue 5
_journal_name_full 'Acta Crystallographica Section E'
_journal_page_first o1487
_journal_paper_doi 10.1107/S1600536812017060
_journal_volume 68
_journal_year 2012
_chemical_formula_iupac 'C8 H4 F3 N3 O2, H2 O'
_chemical_formula_moiety 'C8 H4 F3 N3 O2, H2 O'
_chemical_formula_sum 'C8 H6 F3 N3 O3'
_chemical_formula_weight 249.16
_chemical_name_systematic
;
5-Nitro-2-trifluoromethyl-1<i>H</i>-benzimidazole monohydrate
;
_space_group_IT_number 14
_symmetry_cell_setting monoclinic
_symmetry_space_group_name_Hall '-P 2yn'
_symmetry_space_group_name_H-M 'P 1 21/n 1'
_atom_sites_solution_hydrogens geom
_atom_sites_solution_primary direct
_atom_sites_solution_secondary difmap
_audit_creation_method SHELXL-97
_cell_angle_alpha 90.00
_cell_angle_beta 97.63(3)
_cell_angle_gamma 90.00
_cell_formula_units_Z 4
_cell_length_a 7.6209(15)
_cell_length_b 10.393(2)
_cell_length_c 13.093(3)
_cell_measurement_temperature 293(2)
_cell_measurement_theta_max 27.480
_cell_measurement_theta_min 3.36
_cell_volume 1027.8(4)
_computing_cell_refinement 'CrystalClear (Rigaku, 2005)'
_computing_data_collection 'CrystalClear (Rigaku, 2005)'
_computing_data_reduction 'CrystalClear (Rigaku, 2005)'
_computing_molecular_graphics 'PLATON (Spek, 2009)'
_computing_publication_material 'SHELXTL (Sheldrick, 2008)'
_computing_structure_refinement 'SHELXL97 (Sheldrick, 2008)'
_computing_structure_solution 'SHELXS97 (Sheldrick, 2008)'
_diffrn_ambient_temperature 293(2)
_diffrn_measured_fraction_theta_full 0.999
_diffrn_measured_fraction_theta_max 0.997
_diffrn_measurement_device_type 'Rigaku Mercury2'
_diffrn_measurement_method CCD_Profile_fitting
_diffrn_radiation_monochromator graphite
_diffrn_radiation_source 'fine-focus sealed tube'
_diffrn_radiation_type MoK\a
_diffrn_radiation_wavelength 0.71073
_diffrn_reflns_av_R_equivalents 0.0507
_diffrn_reflns_av_sigmaI/netI 0.0401
_diffrn_reflns_limit_h_max 9
_diffrn_reflns_limit_h_min -9
_diffrn_reflns_limit_k_max 13
_diffrn_reflns_limit_k_min -13
_diffrn_reflns_limit_l_max 16
_diffrn_reflns_limit_l_min -16
_diffrn_reflns_number 10402
_diffrn_reflns_theta_full 25.00
_diffrn_reflns_theta_max 27.48
_diffrn_reflns_theta_min 3.14
_exptl_absorpt_coefficient_mu 0.158
_exptl_absorpt_correction_T_max 0.9214
_exptl_absorpt_correction_T_min 0.9034
_exptl_absorpt_correction_type multi-scan
_exptl_absorpt_process_details '(CrystalClear; Rigaku, 2005)'
_exptl_crystal_colour colourless
_exptl_crystal_density_diffrn 1.610
_exptl_crystal_density_method 'not measured'
_exptl_crystal_description block
_exptl_crystal_F_000 504
_exptl_crystal_size_max 0.36
_exptl_crystal_size_mid 0.32
_exptl_crystal_size_min 0.28
_refine_diff_density_max 0.590
_refine_diff_density_min -0.317
_refine_ls_extinction_method none
_refine_ls_goodness_of_fit_ref 1.051
_refine_ls_hydrogen_treatment constr
_refine_ls_matrix_type full
_refine_ls_number_parameters 154
_refine_ls_number_reflns 2344
_refine_ls_number_restraints 0
_refine_ls_restrained_S_all 1.051
_refine_ls_R_factor_all 0.1073
_refine_ls_R_factor_gt 0.0712
_refine_ls_shift/su_max 0.000
_refine_ls_shift/su_mean 0.000
_refine_ls_structure_factor_coef Fsqd
_refine_ls_weighting_details 'calc w=1/[\s^2^(Fo^2^)+(0.1019P)^2^+0.6421P] where P=(Fo^2^+2Fc^2^)/3'
_refine_ls_weighting_scheme calc
_refine_ls_wR_factor_gt 0.1964
_refine_ls_wR_factor_ref 0.2208
_reflns_number_gt 1451
_reflns_number_total 2344
_reflns_threshold_expression I>2sigma(I)
_cod_data_source_file go2048.cif
_cod_data_source_block I
_cod_original_cell_volume 1027.9(4)
_cod_original_sg_symbol_H-M 'P 21/n'
_cod_database_code 2234609
_cod_database_fobs_code 2234609

loop_
_symmetry_equiv_pos_as_xyz
'x, y, z'
'-x+1/2, y+1/2, -z+1/2'
'-x, -y, -z'
'x-1/2, -y-1/2, z-1/2'

loop_
_atom_site_type_symbol
_atom_site_label
_atom_site_fract_x
_atom_site_fract_y
_atom_site_fract_z
_atom_site_U_iso_or_equiv
_atom_site_adp_type
_atom_site_calc_flag
_atom_site_refinement_flags
_atom_site_occupancy
_atom_site_symmetry_multiplicity
F F1 0.7199(4) 0.8890(3) 0.31003(18) 0.1071(10) Uani d . 1 1
F F2 0.7951(5) 0.9620(2) 0.4602(3) 0.1403(15) Uani d . 1 1
F F3 0.5316(4) 0.9177(3) 0.4078(3) 0.1320(13) Uani d . 1 1
O O1 0.9829(5) 0.3172(3) 0.7630(3) 0.0971(11) Uani d . 1 1
O O2 0.8506(5) 0.1639(3) 0.6747(3) 0.1086(12) Uani d . 1 1
N N1 0.6638(3) 0.6404(2) 0.38970(18) 0.0471(6) Uani d . 1 1
H H1A 0.6092 0.6413 0.3279 0.057 Uiso d R 1 1
N N2 0.8035(3) 0.7156(2) 0.53963(18) 0.0469(6) Uani d . 1 1
N N3 0.8922(4) 0.2768(3) 0.6865(3) 0.0687(9) Uani d . 1 1
C C1 0.7950(4) 0.5815(3) 0.5434(2) 0.0414(7) Uani d . 1 1
C C2 0.8576(4) 0.4973(3) 0.6230(2) 0.0493(7) Uani d . 1 1
H H2 0.9157 0.5264 0.6857 0.059 Uiso calc R 1 1
C C3 0.7071(4) 0.5333(3) 0.4496(2) 0.0426(7) Uani d . 1 1
C C4 0.8283(4) 0.3683(3) 0.6032(2) 0.0507(8) Uani d . 1 1
C C5 0.7237(4) 0.7440(3) 0.4469(2) 0.0449(7) Uani d . 1 1
C C6 0.6781(4) 0.4023(3) 0.4317(2) 0.0517(8) Uani d . 1 1
H H6 0.6194 0.3722 0.3695 0.062 Uiso calc R 1 1
C C7 0.7404(4) 0.3194(3) 0.5103(3) 0.0566(8) Uani d . 1 1
H H7 0.7242 0.2311 0.5018 0.068 Uiso calc R 1 1
C C8 0.6956(5) 0.8789(3) 0.4077(3) 0.0575(8) Uani d . 1 1
O O3 0.4481(4) 0.6193(2) 0.20564(17) 0.0755(9) Uani d . 1 1
H H3A 0.4159 0.6728 0.1499 0.113 Uiso d R 1 1
H H3B 0.4169 0.5518 0.1909 0.113 Uiso d R 1 1

loop_
_atom_site_aniso_label
_atom_site_aniso_U_11
_atom_site_aniso_U_22
_atom_site_aniso_U_33
_atom_site_aniso_U_12
_atom_site_aniso_U_13
_atom_site_aniso_U_23
F1 0.182(3) 0.0760(16) 0.0689(15) 0.0252(17) 0.0363(17) 0.0271(13)
F2 0.216(4) 0.0534(15) 0.126(2) -0.0328(19) -0.072(2) 0.0178(15)
F3 0.113(2) 0.090(2) 0.203(3) 0.0460(17) 0.059(2) 0.063(2)
O1 0.115(3) 0.081(2) 0.084(2) 0.0147(18) -0.0250(19) 0.0302(17)
O2 0.141(3) 0.0490(17) 0.131(3) 0.0068(18) -0.002(2) 0.0273(17)
N1 0.0566(15) 0.0497(15) 0.0322(12) -0.0006(12) -0.0049(10) -0.0002(10)
N2 0.0561(15) 0.0411(13) 0.0406(13) -0.0014(11) -0.0048(11) -0.0018(10)
N3 0.075(2) 0.0540(19) 0.077(2) 0.0149(16) 0.0096(17) 0.0202(16)
C1 0.0439(15) 0.0405(15) 0.0387(14) -0.0014(12) 0.0009(12) -0.0026(12)
C2 0.0520(17) 0.0517(18) 0.0412(15) -0.0007(14) -0.0047(13) 0.0020(13)
C3 0.0439(15) 0.0479(17) 0.0355(14) -0.0031(12) 0.0030(11) -0.0035(12)
C4 0.0540(17) 0.0450(17) 0.0532(18) 0.0084(14) 0.0077(14) 0.0076(14)
C5 0.0513(16) 0.0460(16) 0.0363(14) 0.0009(13) 0.0015(12) -0.0007(12)
C6 0.0626(19) 0.0472(18) 0.0448(16) -0.0064(14) 0.0050(14) -0.0128(13)
C7 0.066(2) 0.0400(17) 0.065(2) -0.0043(15) 0.0136(16) -0.0068(15)
C8 0.067(2) 0.0504(19) 0.0530(19) 0.0026(16) 0.0013(16) 0.0036(16)
O3 0.115(2) 0.0493(13) 0.0507(14) 0.0082(13) -0.0307(14) -0.0022(11)

loop_
_atom_type_symbol
_atom_type_description
_atom_type_scat_dispersion_real
_atom_type_scat_dispersion_imag
_atom_type_scat_source
C C 0.0033 0.0016 'International Tables Vol C Tables 4.2.6.8 and 6.1.1.4'
H H 0.0000 0.0000 'International Tables Vol C Tables 4.2.6.8 and 6.1.1.4'
N N 0.0061 0.0033 'International Tables Vol C Tables 4.2.6.8 and 6.1.1.4'
O O 0.0106 0.0060 'International Tables Vol C Tables 4.2.6.8 and 6.1.1.4'
F F 0.0171 0.0103 'International Tables Vol C Tables 4.2.6.8 and 6.1.1.4'

loop_
_geom_angle_atom_site_label_1
_geom_angle_atom_site_label_2
_geom_angle_atom_site_label_3
_geom_angle
C5 N1 C3 106.8(2)
C5 N1 H1A 126.6
C3 N1 H1A 126.5
C5 N2 C1 103.8(2)
O1 N3 O2 123.2(3)
O1 N3 C4 118.7(3)
O2 N3 C4 118.0(4)
C2 C1 N2 129.8(3)
C2 C1 C3 120.2(3)
N2 C1 C3 110.0(2)
C4 C2 C1 116.0(3)
C4 C2 H2 122.0
C1 C2 H2 122.0
N1 C3 C6 132.3(3)
N1 C3 C1 105.0(2)
C6 C3 C1 122.7(3)
C2 C4 C7 124.3(3)
C2 C4 N3 117.2(3)
C7 C4 N3 118.6(3)
N2 C5 N1 114.3(3)
N2 C5 C8 123.5(3)
N1 C5 C8 122.1(3)
C7 C6 C3 117.0(3)
C7 C6 H6 121.5
C3 C6 H6 121.5
C6 C7 C4 119.9(3)
C6 C7 H7 120.1
C4 C7 H7 120.1
F2 C8 F3 106.7(4)
F2 C8 F1 108.4(3)
F3 C8 F1 103.5(3)
F2 C8 C5 113.4(3)
F3 C8 C5 112.3(3)
F1 C8 C5 111.9(3)
H3A O3 H3B 108.4

loop_
_geom_bond_atom_site_label_1
_geom_bond_atom_site_label_2
_geom_bond_distance
F1 C8 1.320(4)
F2 C8 1.287(4)
F3 C8 1.313(4)
O1 N3 1.214(4)
O2 N3 1.219(4)
N1 C5 1.355(4)
N1 C3 1.377(4)
N1 H1A 0.8596
N2 C5 1.317(4)
N2 C1 1.397(4)
N3 C4 1.481(4)
C1 C2 1.396(4)
C1 C3 1.410(4)
C2 C4 1.378(5)
C2 H2 0.9300
C3 C6 1.394(4)
C4 C7 1.403(5)
C5 C8 1.499(4)
C6 C7 1.377(5)
C6 H6 0.9300
C7 H7 0.9300
O3 H3A 0.9240
O3 H3B 0.7573

loop_
_geom_hbond_atom_site_label_D
_geom_hbond_atom_site_label_H
_geom_hbond_atom_site_label_A
_geom_hbond_site_symmetry_A
_geom_hbond_distance_DH
_geom_hbond_distance_HA
_geom_hbond_distance_DA
_geom_hbond_angle_DHA
N1 H1A O3 . 0.86 1.90 2.740(3) 166
O3 H3A N2 4_575 0.92 1.96 2.872(3) 169
O3 H3B O2 4_565 0.76 2.30 3.050(4) 170
C6 H6 O1 4_565 0.93 2.55 3.380(4) 148

loop_
_geom_torsion_atom_site_label_1
_geom_torsion_atom_site_label_2
_geom_torsion_atom_site_label_3
_geom_torsion_atom_site_label_4
_geom_torsion
C5 N2 C1 C2 -179.8(3)
C5 N2 C1 C3 -0.1(3)
N2 C1 C2 C4 179.8(3)
C3 C1 C2 C4 0.2(4)
C5 N1 C3 C6 179.5(3)
C5 N1 C3 C1 -0.2(3)
C2 C1 C3 N1 179.9(3)
N2 C1 C3 N1 0.2(3)
C2 C1 C3 C6 0.1(4)
N2 C1 C3 C6 -179.5(3)
C1 C2 C4 C7 -0.5(5)
C1 C2 C4 N3 -179.6(3)
O1 N3 C4 C2 -7.8(5)
O2 N3 C4 C2 172.1(3)
O1 N3 C4 C7 173.0(3)
O2 N3 C4 C7 -7.0(5)
C1 N2 C5 N1 0.0(3)
C1 N2 C5 C8 178.3(3)
C3 N1 C5 N2 0.1(3)
C3 N1 C5 C8 -178.2(3)
N1 C3 C6 C7 -180.0(3)
C1 C3 C6 C7 -0.3(5)
C3 C6 C7 C4 0.1(5)
C2 C4 C7 C6 0.3(5)
N3 C4 C7 C6 179.4(3)
N2 C5 C8 F2 17.5(5)
N1 C5 C8 F2 -164.4(3)
N2 C5 C8 F3 -103.5(4)
N1 C5 C8 F3 74.6(4)
N2 C5 C8 F1 140.6(3)
N1 C5 C8 F1 -41.3(4)
